data_1533409
loop_
_publ_author_name
'Scholten, M.'
'Koelle, P.'
'Dronskowski, R.'

_publ_section_title
;
 Temperature-dependent diffraction studies on the phase evolution of
 tetraindium heptabromide
;
_journal_name_full 'Journal of Solid State Chemistry'
_journal_page_first 349
_journal_page_last 356
_journal_volume 174
_journal_year 2003
_chemical_formula_sum 'Br7 In4'
_chemical_name_systematic 'In4 Br7'
_space_group_IT_number 15
_symmetry_space_group_name_Hall '-C 2yc'
_symmetry_space_group_name_H-M 'C 1 2/c 1'
_cell_angle_alpha 90
_cell_angle_beta 98.2
_cell_angle_gamma 90
_cell_formula_units_Z 8
_cell_length_a 13.066
_cell_length_b 7.52
_cell_length_c 31.105
_cell_volume 3025.016
_citation_journal_id_ASTM JSSCBI
_cod_data_source_file Scholten_JSSCBI_2003_140.cif
_cod_data_source_block Br7In4
_cod_database_code 1533409

loop_
_symmetry_equiv_pos_as_xyz
x,y,z
-x,y,-z+1/2
-x,-y,-z
x,-y,z-1/2
x+1/2,y+1/2,z
-x+1/2,y+1/2,-z+1/2
-x+1/2,-y+1/2,-z
x+1/2,-y+1/2,z-1/2

loop_
_atom_site_label
_atom_site_type_symbol
_atom_site_fract_x
_atom_site_fract_y
_atom_site_fract_z
_atom_site_occupancy
_atom_site_U_iso_or_equiv
Br7 Br-1 0.1589 0.831 0.7634 1 0.0
Br2 Br-1 0.4317 0.208 0.5506 1 0.0
In4 In+1 0.068 0.754 0.4686 1 0.0
In5 In+1 0.5 0.71 0.75 1 0.0
In1 In+3 0.25 0.25 0.5 1 0.0
Br4 Br-1 0.0242 0.012 0.651 1 0.0
Br3 Br-1 0.2037 0.518 0.5504 1 0.0
Br5 Br-1 0.0674 0.477 0.6627 1 0.0
In2 In+3 0.1396 0.776 0.6849 1 0.0
Br6 Br-1 0.3132 0.805 0.6605 1 0.0
Br1 Br-1 0.1661 0.02 0.5492 1 0.0
In3 In+1 0.2093 0.749 0.8741 1 0.0
